data_1553976
loop_
_publ_author_name
'Cao, Wen-Bin'
'Liu, Bei-Bei'
'Xu, Xiao-Ping'
'Ji, Shun-Jun'

_publ_section_title
;
 Cooperation of copper and dioxygen for the site-selective construction of
 benzo[1,5]diazocin-6(5H)-ones from indoles and enaminone analogues
;
_journal_issue 7
_journal_name_full 'Organic Chemistry Frontiers'
_journal_page_first 1194
_journal_paper_doi 10.1039/C7QO01154G
_journal_volume 5
_journal_year 2018
_chemical_formula_sum 'C21 H20 N4 O4'
_chemical_formula_weight 392.15
_space_group_IT_number 14
_space_group_name_Hall '-P 2ybc'
_space_group_name_H-M_alt 'P 1 21/c 1'
_symmetry_cell_setting Monoclinic'
_symmetry_space_group_name_H-M 'P 1 21/c 1'
_atom_sites_solution_hydrogens geom
_atom_sites_solution_primary direct
_atom_sites_solution_secondary difmap
_audit_creation_method SHELXL-97
_audit_update_record
;
2017-11-15 deposited with the CCDC.
2018-01-30 downloaded from the CCDC.
;
_cell_angle_alpha 90.00
_cell_angle_beta 97.847(2)
_cell_angle_gamma 90.00
_cell_formula_units_Z 4
_cell_length_a 10.5329(9)
_cell_length_b 10.3187(8)
_cell_length_c 18.4305(16)
_cell_measurement_reflns_used 5342
_cell_measurement_temperature 120(2)
_cell_measurement_theta_max 24.70
_cell_measurement_theta_min 2.27
_cell_volume 1984.4(3)
_computing_cell_refinement 'Bruker SAINT'
_computing_data_collection 'Bruker APEX2'
_computing_data_reduction 'Bruker SAINT'
_computing_molecular_graphics 'Bruker SHELXTL'
_computing_publication_material 'Bruker SHELXTL'
_computing_structure_refinement 'SHELXL-2014 (Sheldrick 2014)'
_computing_structure_solution 'SHELXS-97 (Sheldrick 2008)'
_diffrn_ambient_temperature 120(2)
_diffrn_measured_fraction_theta_full 0.997
_diffrn_measured_fraction_theta_max 0.997
_diffrn_measurement_device_type 'Bruker APEX-II CCD'
_diffrn_measurement_method '\f and \w scans'
_diffrn_radiation_monochromator graphite
_diffrn_radiation_source 'fine-focus sealed tube'
_diffrn_radiation_type MoK\a
_diffrn_radiation_wavelength 0.71073
_diffrn_reflns_av_R_equivalents 0.0858
_diffrn_reflns_av_sigmaI/netI 0.0590
_diffrn_reflns_limit_h_max 12
_diffrn_reflns_limit_h_min -13
_diffrn_reflns_limit_k_max 13
_diffrn_reflns_limit_k_min -13
_diffrn_reflns_limit_l_max 23
_diffrn_reflns_limit_l_min -23
_diffrn_reflns_number 31003
_diffrn_reflns_theta_full 27.53
_diffrn_reflns_theta_max 27.53
_diffrn_reflns_theta_min 1.95
_exptl_absorpt_correction_T_max 0.9872
_exptl_absorpt_correction_T_min 0.9746
_exptl_crystal_density_diffrn 1.440
_exptl_crystal_density_method 'not measured'
_exptl_crystal_description block
_exptl_crystal_F_000 880
_exptl_crystal_size_max 0.20
_exptl_crystal_size_mid 0.20
_exptl_crystal_size_min 0.10
_refine_diff_density_max 0.493
_refine_diff_density_min -0.501
_refine_diff_density_rms 0.138
_refine_ls_extinction_method none
_refine_ls_goodness_of_fit_ref 1.003
_refine_ls_hydrogen_treatment mixed
_refine_ls_matrix_type full
_refine_ls_number_parameters 265
_refine_ls_number_reflns 4564
_refine_ls_number_restraints 0
_refine_ls_restrained_S_all 1.003
_refine_ls_R_factor_all 0.1260
_refine_ls_R_factor_gt 0.0650
_refine_ls_shift/su_max 0.000
_refine_ls_shift/su_mean 0.000
_refine_ls_structure_factor_coef Fsqd
_refine_ls_weighting_details 'calc w=1/[\s^2^(Fo^2^)+(0.2000P)^2^+0.0000P] where P=(Fo^2^+2Fc^2^)/3'
_refine_ls_weighting_scheme calc
_refine_ls_wR_factor_gt 0.1819
_refine_ls_wR_factor_ref 0.2811
_reflns_number_gt 2790
_reflns_number_total 4564
_reflns_threshold_expression >2sigma(I)
_cod_data_source_file c7qo01154g2.cif
_cod_data_source_block mo_b170615b_1_0m
_cod_original_sg_symbol_H-M P2(1)/c
_cod_database_code 1553976

loop_
_symmetry_equiv_pos_as_xyz
'x, y, z'
'-x, y+1/2, -z+1/2'
'-x, -y, -z'
'x, -y-1/2, z-1/2'

loop_
_atom_site_label
_atom_site_type_symbol
_atom_site_fract_x
_atom_site_fract_y
_atom_site_fract_z
_atom_site_U_iso_or_equiv
_atom_site_adp_type
_atom_site_occupancy
_atom_site_symmetry_multiplicity
_atom_site_calc_flag
_atom_site_refinement_flags
O01 O 0.47214(18) 0.27736(18) 0.84685(10) 0.0285(5) Uani 1 1 d .
O02 O 0.85103(19) 0.3904(2) 0.77470(12) 0.0363(5) Uani 1 1 d .
O03 O 0.3541(2) 0.53924(18) 0.52076(10) 0.0315(5) Uani 1 1 d .
O04 O 0.8065(2) 0.2227(2) 0.92657(11) 0.0364(6) Uani 1 1 d .
H04 H 0.7657 0.1718 0.9505 0.055 Uiso 1 1 calc R
N01 N 0.4798(2) 0.5211(2) 0.62835(12) 0.0246(5) Uani 1 1 d .
H01 H 0.4991 0.6038 0.6254 0.029 Uiso 1 1 calc R
N02 N 0.6599(2) 0.3298(2) 0.80738(12) 0.0270(6) Uani 1 1 d .
H02 H 0.7003 0.2850 0.8441 0.032 Uiso 1 1 calc R
N03 N 0.2459(2) 0.3588(2) 0.67985(13) 0.0277(6) Uani 1 1 d .
N04 N 0.6681(2) 0.4541(2) 0.70207(12) 0.0260(5) Uani 1 1 d .
C18 C 0.5297(3) 0.3312(2) 0.80103(14) 0.0230(6) Uani 1 1 d .
C07 C 0.3236(3) 0.4128(3) 0.73040(14) 0.0249(6) Uani 1 1 d .
C08 C 0.2914(3) 0.2800(3) 0.62626(15) 0.0267(6) Uani 1 1 d .
C14 C 0.3977(3) 0.4708(3) 0.57262(14) 0.0245(6) Uani 1 1 d .
C17 C 0.7352(3) 0.3911(3) 0.76251(15) 0.0271(6) Uani 1 1 d .
C15 C 0.5371(3) 0.4536(2) 0.69049(14) 0.0230(6) Uani 1 1 d .
C19 C 0.4652(3) 0.3979(3) 0.73771(14) 0.0245(6) Uani 1 1 d .
C01 C 0.2715(3) 0.4920(3) 0.78659(15) 0.0279(6) Uani 1 1 d .
C13 C 0.3635(3) 0.3299(3) 0.57426(15) 0.0267(6) Uani 1 1 d .
C02 C 0.3478(3) 0.5837(3) 0.82791(15) 0.0292(6) Uani 1 1 d .
H02A H 0.4343 0.5957 0.8201 0.035 Uiso 1 1 calc R
C12 C 0.3924(3) 0.2512(3) 0.51756(15) 0.0305(7) Uani 1 1 d .
H12 H 0.4393 0.2862 0.4816 0.037 Uiso 1 1 calc R
C09 C 0.2503(3) 0.1521(3) 0.61949(16) 0.0321(7) Uani 1 1 d .
H09 H 0.1992 0.1179 0.6536 0.039 Uiso 1 1 calc R
C03 C 0.2978(3) 0.6571(3) 0.88022(17) 0.0339(7) Uani 1 1 d .
H03 H 0.3495 0.7205 0.9076 0.041 Uiso 1 1 calc R
C16 C 0.7448(3) 0.5227(3) 0.65324(17) 0.0349(7) Uani 1 1 d .
H16A H 0.7091 0.5061 0.6022 0.052 Uiso 1 1 calc R
H16B H 0.8335 0.4916 0.6620 0.052 Uiso 1 1 calc R
H16C H 0.7429 0.6159 0.6630 0.052 Uiso 1 1 calc R
C10 C 0.2825(3) 0.0736(3) 0.56409(16) 0.0349(7) Uani 1 1 d .
H10 H 0.2556 -0.0143 0.5612 0.042 Uiso 1 1 calc R
C11 C 0.3541(3) 0.1232(3) 0.51252(16) 0.0345(7) Uani 1 1 d .
H11 H 0.3764 0.0696 0.4743 0.041 Uiso 1 1 calc R
C06 C 0.1463(3) 0.4724(4) 0.79966(18) 0.0421(8) Uani 1 1 d .
H06 H 0.0939 0.4098 0.7721 0.050 Uiso 1 1 calc R
C20 C 0.9216(3) 0.1600(3) 0.91030(19) 0.0412(8) Uani 1 1 d .
H20A H 0.9472 0.1980 0.8651 0.049 Uiso 1 1 calc R
H20B H 0.9043 0.0667 0.9013 0.049 Uiso 1 1 calc R
C04 C 0.1725(3) 0.6379(4) 0.89244(19) 0.0461(9) Uani 1 1 d .
H04A H 0.1375 0.6888 0.9278 0.055 Uiso 1 1 calc R
C05 C 0.0980(3) 0.5441(4) 0.8529(2) 0.0533(10) Uani 1 1 d .
H05 H 0.0129 0.5291 0.8626 0.064 Uiso 1 1 calc R
C21 C 1.0291(4) 0.1750(5) 0.9718(2) 0.0644(12) Uani 1 1 d .
H21A H 1.0473 0.2673 0.9803 0.097 Uiso 1 1 calc R
H21B H 1.1057 0.1316 0.9591 0.097 Uiso 1 1 calc R
H21C H 1.0045 0.1361 1.0164 0.097 Uiso 1 1 calc R

loop_
_atom_site_aniso_label
_atom_site_aniso_U_11
_atom_site_aniso_U_22
_atom_site_aniso_U_33
_atom_site_aniso_U_23
_atom_site_aniso_U_13
_atom_site_aniso_U_12
O01 0.0286(11) 0.0297(10) 0.0282(10) 0.0034(8) 0.0067(8) 0.0044(8)
O02 0.0190(11) 0.0481(13) 0.0407(12) 0.0003(10) 0.0001(9) -0.0029(9)
O03 0.0351(12) 0.0333(11) 0.0253(10) 0.0020(8) 0.0011(9) 0.0008(9)
O04 0.0259(12) 0.0412(12) 0.0406(13) 0.0067(10) -0.0012(9) 0.0004(9)
N01 0.0264(12) 0.0226(11) 0.0247(12) 0.0025(9) 0.0034(10) -0.0033(9)
N02 0.0223(12) 0.0310(13) 0.0273(12) 0.0033(10) 0.0016(10) 0.0017(9)
N03 0.0226(12) 0.0320(12) 0.0286(12) 0.0021(10) 0.0040(10) -0.0008(10)
N04 0.0224(12) 0.0295(12) 0.0263(12) -0.0001(9) 0.0039(10) -0.0036(9)
C18 0.0231(14) 0.0211(13) 0.0252(13) -0.0006(10) 0.0047(11) 0.0015(10)
C07 0.0224(14) 0.0266(13) 0.0254(13) 0.0048(11) 0.0028(11) -0.0010(11)
C08 0.0195(13) 0.0303(14) 0.0290(14) 0.0010(12) -0.0012(11) -0.0008(11)
C14 0.0198(13) 0.0314(14) 0.0226(13) -0.0014(11) 0.0043(11) -0.0019(11)
C17 0.0211(14) 0.0304(15) 0.0298(14) -0.0046(12) 0.0034(11) -0.0010(11)
C15 0.0229(14) 0.0214(13) 0.0242(13) -0.0026(10) 0.0010(11) -0.0008(10)
C19 0.0209(14) 0.0251(13) 0.0274(14) 0.0001(11) 0.0032(11) -0.0009(10)
C01 0.0224(14) 0.0336(15) 0.0274(14) 0.0023(12) 0.0026(11) 0.0023(11)
C13 0.0216(14) 0.0293(14) 0.0280(14) 0.0009(11) -0.0004(11) -0.0001(11)
C02 0.0247(14) 0.0326(15) 0.0307(15) 0.0033(12) 0.0059(12) 0.0025(12)
C12 0.0305(16) 0.0337(16) 0.0270(14) -0.0004(12) 0.0031(12) 0.0003(12)
C09 0.0287(15) 0.0327(15) 0.0331(15) 0.0042(12) -0.0026(12) -0.0075(12)
C03 0.0337(17) 0.0324(15) 0.0341(16) -0.0032(12) -0.0008(13) 0.0042(13)
C16 0.0238(15) 0.0457(17) 0.0363(16) 0.0036(14) 0.0076(13) -0.0078(13)
C10 0.0403(18) 0.0268(14) 0.0349(16) -0.0009(12) -0.0046(14) -0.0056(13)
C11 0.0391(18) 0.0292(15) 0.0338(16) -0.0069(12) 0.0003(13) 0.0003(12)
C06 0.0209(15) 0.061(2) 0.0437(18) -0.0167(16) 0.0038(14) -0.0022(14)
C20 0.0331(18) 0.0478(19) 0.0413(18) -0.0052(15) 0.0005(14) 0.0061(15)
C04 0.0332(18) 0.060(2) 0.0451(19) -0.0144(16) 0.0054(15) 0.0139(16)
C05 0.0246(17) 0.077(3) 0.059(2) -0.021(2) 0.0105(16) -0.0022(17)
C21 0.032(2) 0.092(3) 0.066(3) -0.020(2) -0.0050(18) 0.014(2)

loop_
_atom_type_symbol
_atom_type_description
_atom_type_scat_dispersion_real
_atom_type_scat_dispersion_imag
_atom_type_scat_source
C C 0.0033 0.0016 'International Tables Vol C Tables 4.2.6.8 and 6.1.1.4'
H H 0.0000 0.0000 'International Tables Vol C Tables 4.2.6.8 and 6.1.1.4'
N N 0.0061 0.0033 'International Tables Vol C Tables 4.2.6.8 and 6.1.1.4'
O O 0.0106 0.0060 'International Tables Vol C Tables 4.2.6.8 and 6.1.1.4'

loop_
_geom_angle_atom_site_label_1
_geom_angle_atom_site_label_2
_geom_angle_atom_site_label_3
_geom_angle
C20 O04 H04 109.5
C14 N01 C15 126.0(2)
C14 N01 H01 117.0
C15 N01 H01 117.0
C18 N02 C17 126.9(2)
C18 N02 H02 116.5
C17 N02 H02 116.5
C07 N03 C08 121.0(2)
C15 N04 C17 120.9(2)
C15 N04 C16 122.2(2)
C17 N04 C16 116.9(2)
O01 C18 N02 121.3(2)
O01 C18 C19 123.1(2)
N02 C18 C19 115.6(2)
N03 C07 C19 123.7(2)
N03 C07 C01 119.1(2)
C19 C07 C01 117.2(2)
C09 C08 N03 118.6(3)
C09 C08 C13 118.6(3)
N03 C08 C13 122.3(2)
O03 C14 N01 120.2(2)
O03 C14 C13 120.6(2)
N01 C14 C13 119.2(2)
O02 C17 N02 122.4(3)
O02 C17 N04 122.6(3)
N02 C17 N04 115.0(2)
C19 C15 N04 122.8(2)
C19 C15 N01 121.2(2)
N04 C15 N01 115.9(2)
C15 C19 C18 118.6(2)
C15 C19 C07 122.6(2)
C18 C19 C07 118.6(2)
C06 C01 C02 119.6(3)
C06 C01 C07 119.5(3)
C02 C01 C07 120.9(2)
C12 C13 C08 119.7(3)
C12 C13 C14 118.3(2)
C08 C13 C14 121.7(2)
C01 C02 C03 120.3(3)
C01 C02 H02A 119.9
C03 C02 H02A 119.9
C11 C12 C13 121.2(3)
C11 C12 H12 119.4
C13 C12 H12 119.4
C08 C09 C10 121.3(3)
C08 C09 H09 119.4
C10 C09 H09 119.4
C04 C03 C02 119.8(3)
C04 C03 H03 120.1
C02 C03 H03 120.1
N04 C16 H16A 109.5
N04 C16 H16B 109.5
H16A C16 H16B 109.5
N04 C16 H16C 109.5
H16A C16 H16C 109.5
H16B C16 H16C 109.5
C09 C10 C11 120.1(3)
C09 C10 H10 120.0
C11 C10 H10 120.0
C12 C11 C10 119.1(3)
C12 C11 H11 120.4
C10 C11 H11 120.4
C01 C06 C05 119.7(3)
C01 C06 H06 120.1
C05 C06 H06 120.1
O04 C20 C21 111.5(3)
O04 C20 H20A 109.3
C21 C20 H20A 109.3
O04 C20 H20B 109.3
C21 C20 H20B 109.3
H20A C20 H20B 108.0
C03 C04 C05 119.9(3)
C03 C04 H04A 120.1
C05 C04 H04A 120.1
C06 C05 C04 120.7(3)
C06 C05 H05 119.7
C04 C05 H05 119.7
C20 C21 H21A 109.5
C20 C21 H21B 109.5
H21A C21 H21B 109.5
C20 C21 H21C 109.5
H21A C21 H21C 109.5
H21B C21 H21C 109.5

loop_
_geom_bond_atom_site_label_1
_geom_bond_atom_site_label_2
_geom_bond_distance
O01 C18 1.236(3)
O02 C17 1.210(3)
O03 C14 1.226(3)
O04 C20 1.441(4)
O04 H04 0.8400
N01 C14 1.353(3)
N01 C15 1.405(3)
N01 H01 0.8800
N02 C18 1.361(3)
N02 C17 1.375(3)
N02 H02 0.8800
N03 C07 1.281(4)
N03 C08 1.413(3)
N04 C15 1.367(3)
N04 C17 1.396(4)
N04 C16 1.470(3)
C18 C19 1.442(4)
C07 C19 1.487(4)
C07 C01 1.483(4)
C08 C09 1.389(4)
C08 C13 1.400(4)
C14 C13 1.499(4)
C15 C19 1.357(4)
C01 C06 1.387(4)
C01 C02 1.398(4)
C13 C12 1.389(4)
C02 C03 1.385(4)
C02 H02A 0.9500
C12 C11 1.381(4)
C12 H12 0.9500
C09 C10 1.381(4)
C09 H09 0.9500
C03 C04 1.384(4)
C03 H03 0.9500
C16 H16A 0.9800
C16 H16B 0.9800
C16 H16C 0.9800
C10 C11 1.389(4)
C10 H10 0.9500
C11 H11 0.9500
C06 C05 1.381(5)
C06 H06 0.9500
C20 C21 1.497(5)
C20 H20A 0.9900
C20 H20B 0.9900
C04 C05 1.388(5)
C04 H04A 0.9500
C05 H05 0.9500
C21 H21A 0.9800
C21 H21B 0.9800
C21 H21C 0.9800
